data_4347686
loop_
_publ_author_name
'So, Yat-Ming'
'Li, Yang'
'Au-Yeung, Ka-Chun'
'Wang, Guo-Cang'
'Wong, Kang-Long'
'Sung, Herman H. Y.'
'Arnold, Polly L.'
'Williams, Ian D.'
'Lin, Zhenyang'
'Leung, Wa-Hung'

_publ_section_title
;
 Probing the Reactivity of the Ce&#x2550;O Multiple Bond in a Cerium(IV)
 Oxo Complex.
;
_journal_issue 20
_journal_name_full 'Inorganic chemistry'
_journal_page_first 10003
_journal_page_last 10012
_journal_paper_doi 10.1021/acs.inorgchem.6b00480
_journal_volume 55
_journal_year 2016
_chemical_formula_moiety 'C53 H110 Ce Co3 N Na O29 P9, C2 H5 N O, 0.25(C6 H14)'
_chemical_formula_sum 'C56.5 H118.5 Ce Co3 N2 Na O30 P9'
_chemical_formula_weight 1924.66
_space_group_crystal_system monoclinic
_space_group_IT_number 14
_space_group_name_Hall '-P 2ybc'
_space_group_name_H-M_alt 'P 1 21/c 1'
_atom_sites_solution_hydrogens geom
_audit_creation_date 2016-01-05
_audit_creation_method
;
Olex2 1.2
(compiled 2015.09.30 svn.r3233 for OlexSys, GUI svn.r5103)
;
_cell_angle_alpha 90
_cell_angle_beta 106.619(3)
_cell_angle_gamma 90
_cell_formula_units_Z 4
_cell_length_a 15.6774(4)
_cell_length_b 24.5363(4)
_cell_length_c 23.7102(7)
_cell_measurement_reflns_used 18462
_cell_measurement_temperature 100.01(10)
_cell_measurement_theta_max 29.2370
_cell_measurement_theta_min 3.4360
_cell_volume 8739.5(4)
_computing_cell_refinement
;
CrysAlisPro, Agilent Technologies,
Version 1.171.37.35 (release 13-08-2014 CrysAlis171 .NET)
(compiled Aug 13 2014,18:06:01)
;
_computing_data_collection
;
CrysAlisPro, Agilent Technologies,
Version 1.171.37.35 (release 13-08-2014 CrysAlis171 .NET)
(compiled Aug 13 2014,18:06:01)
;
_computing_data_reduction
;
CrysAlisPro, Agilent Technologies,
Version 1.171.37.35 (release 13-08-2014 CrysAlis171 .NET)
(compiled Aug 13 2014,18:06:01)
;
_computing_molecular_graphics 'Olex2 (Dolomanov et al., 2009)'
_computing_publication_material 'Olex2 (Dolomanov et al., 2009)'
_computing_structure_refinement 'ShelXL (Sheldrick, 2015)'
_computing_structure_solution
;
Superflip (Palatinus & Chapuis, 2007;Palatinus & van der Lee, 2008;
Palatinus et al., 2012)
;
_diffrn_ambient_environment N~2~
_diffrn_ambient_temperature 100.01(10)
_diffrn_detector 'CCD plate'
_diffrn_detector_area_resol_mean 10.3587
_diffrn_detector_type Atlas
_diffrn_measured_fraction_theta_full 0.969
_diffrn_measured_fraction_theta_max 0.969
_diffrn_measurement_details
;
#__ type_ start__ end____ width___ exp.time_
  1 omega   -9.00   87.00   0.5000   80.0000
omega____ theta____ kappa____ phi______ frames
    -       15.8574   57.0000 -120.0000 192

#__ type_ start__ end____ width___ exp.time_
  2 omega  -33.00   37.00   0.5000   80.0000
omega____ theta____ kappa____ phi______ frames
    -       15.8574  -77.0000  -30.0000 140

#__ type_ start__ end____ width___ exp.time_
  3 omega  -20.00   96.00   0.5000   80.0000
omega____ theta____ kappa____ phi______ frames
    -       15.8574   77.0000   90.0000 232
;
_diffrn_measurement_device 'kappa diffractometer'
_diffrn_measurement_device_type 'SuperNova, Dual, Mo at zero, Atlas'
_diffrn_measurement_method '\w scans'
_diffrn_orient_matrix_UB_11 -0.0040437000
_diffrn_orient_matrix_UB_12 0.0227284000
_diffrn_orient_matrix_UB_13 -0.0190798000
_diffrn_orient_matrix_UB_21 -0.0027544000
_diffrn_orient_matrix_UB_22 0.0176103000
_diffrn_orient_matrix_UB_23 0.0231579000
_diffrn_orient_matrix_UB_31 0.0469315000
_diffrn_orient_matrix_UB_32 0.0029814000
_diffrn_orient_matrix_UB_33 0.0086993000
_diffrn_radiation_monochromator mirror
_diffrn_radiation_probe x-ray
_diffrn_radiation_type MoK\a
_diffrn_radiation_wavelength 0.71073
_diffrn_reflns_av_R_equivalents 0.0592
_diffrn_reflns_av_unetI/netI 0.0617
_diffrn_reflns_limit_h_max 19
_diffrn_reflns_limit_h_min -19
_diffrn_reflns_limit_k_max 30
_diffrn_reflns_limit_k_min -30
_diffrn_reflns_limit_l_max 20
_diffrn_reflns_limit_l_min -29
_diffrn_reflns_number 49771
_diffrn_reflns_theta_full 25.000
_diffrn_reflns_theta_max 26.000
_diffrn_reflns_theta_min 3.200
_diffrn_source 'SuperNova (Mo) X-ray Source'
_diffrn_source_current 0.80
_diffrn_source_power 0.040
_diffrn_source_target Mo
_diffrn_source_voltage 50
_exptl_absorpt_coefficient_mu 1.312
_exptl_absorpt_correction_T_max 1.00000
_exptl_absorpt_correction_T_min 0.43723
_exptl_absorpt_correction_type multi-scan
_exptl_absorpt_process_details
;
CrysAlisPro, Agilent Technologies,
Version 1.171.37.35 (release 13-08-2014 CrysAlis171 .NET)
(compiled Aug 13 2014,18:06:01)
Empirical absorption correction using spherical harmonics,
 implemented in SCALE3 ABSPACK scaling algorithm.
;
_exptl_crystal_colour yellow
_exptl_crystal_density_diffrn 1.463
_exptl_crystal_density_method 'not measured'
_exptl_crystal_description block
_exptl_crystal_F_000 3986
_exptl_crystal_size_max 0.25
_exptl_crystal_size_mid 0.20
_exptl_crystal_size_min 0.13
_refine_diff_density_max 1.863
_refine_diff_density_min -0.902
_refine_diff_density_rms 0.104
_refine_ls_extinction_method none
_refine_ls_goodness_of_fit_ref 1.004
_refine_ls_hydrogen_treatment constr
_refine_ls_matrix_type full
_refine_ls_number_parameters 913
_refine_ls_number_reflns 16698
_refine_ls_number_restraints 186
_refine_ls_restrained_S_all 1.067
_refine_ls_R_factor_all 0.0882
_refine_ls_R_factor_gt 0.0655
_refine_ls_shift/su_max 0.001
_refine_ls_shift/su_mean 0.000
_refine_ls_structure_factor_coef Fsqd
_refine_ls_weighting_details 'w=1/[\s^2^(Fo^2^)+(0.0980P)^2^+11.2000P] where P=(Fo^2^+2Fc^2^)/3'
_refine_ls_weighting_scheme calc
_refine_ls_wR_factor_gt 0.1681
_refine_ls_wR_factor_ref 0.1835
_reflns_Friedel_coverage 0.000
_reflns_number_gt 12352
_reflns_number_total 16698
_reflns_threshold_expression 'I > 2\s(I)'
_cod_data_source_file ic6b00480_si_001.cif
_cod_data_source_block so113h
_cod_original_formula_sum 'C56.50 H118.50 Ce Co3 N2 Na O30 P9'
_cod_database_code 4347686
_shelx_space_group_comment
;
The symmetry employed for this shelxl refinement is uniquely defined
by the following loop, which should always be used as a source of
symmetry information in preference to the above space-group names.
They are only intended as comments.
;
_reflns_odcompleteness_completeness 99.70
_reflns_odcompleteness_iscentric 1
_reflns_odcompleteness_theta 27.04
_olex2_refinement_description
;
1. Fixed Uiso
 At 1.2 times of:
  All C(H) groups, All C(H,H) groups, All N(H,H) groups
 At 1.5 times of:
  All C(H,H,H) groups
2. Restrained distances
 C62-C61 = C62A-C61 = C64A-C63 = C64-C63 = C68-C67 = C68A-C67A
 1.52 with sigma of 0.02
 C32A-C31A = C22-C21 = C22A-C21A = C24-C23 = C24A-C23A = C28-C27 = C28A-C27A =
 C32-C31 = C30A-C29A = C26-C25 = C24A-C23A
 1.52 with sigma of 0.02
 C44A-C43A = C44-C43 = C46A-C45 = C46-C45A = C50A-C49A = C50-C49 = C42-C41 =
 C52-C51
 1.52 with sigma of 0.02
 C21-P3A = C29-P3
 2.65 with sigma of 0.03
 C6A-C8A
 2.45 with sigma of 0.03
 O16A-C31A \\sim O11-C21
 with sigma of 0.02
 P2A-O13A \\sim P2A-O14A \\sim P3-O15 \\sim P3-O16 \\sim P3A-O15A \\sim
P3A-O16A \\sim P1-O11 \\sim P1-O12
 \\sim P1A-O11A \\sim P1A-O12A \\sim P2-O13 \\sim P2-O14
 with sigma of 0.02
 O13-C25 \\sim O12A-C23A
 with sigma of 0.02
 P2A-O14A \\sim P2A-O13A \\sim P3-O15 \\sim P3-O16 \\sim P3A-O15A \\sim
P3A-O16A \\sim P1-O11 \\sim P1-O12
 \\sim P1A-O11A \\sim P1A-O12A \\sim P2-O14 \\sim P2-O13
 with sigma of 0.02
 C8-C7 \\sim C9-C8 \\sim C9-C10 \\sim C6-C10 \\sim C7-C6 \\sim C7A-C6A \\sim
C8A-C7A \\sim C9A-C8A \\sim C9A-
 C10A \\sim C6A-C10A
 with sigma of 0.02
 C4A-C3A \\sim C3A-C2A \\sim C2A-C1A \\sim C5A-C1A \\sim C5A-C4A \\sim C4-C3
\\sim C3-C2 \\sim C2-C1 \\sim C5-
 C1 \\sim C5-C4
 with sigma of 0.02
3. Others
 Fixed Sof: P1(0.82) P1A(0.18) P2(0.82) P2A(0.18) P3(0.82) P3A(0.18) O11(0.5)
 O11A(0.5) O12(0.5) O12A(0.33333) O13A(0.5) O13(0.66667) O14(0.5) O14A(0.5)
 O15(0.5) O15A(0.5) O16(0.5) O16A(0.5) O17(0.82) O17A(0.18) O18(0.82)
 O18A(0.18) O19(0.82) O19A(0.18) O22(0.5) O22A(0.5) O23(0.5) O23A(0.5) O25(0.5)
 O25A(0.5) C1(0.5) C1A(0.5) C2(0.5) C2A(0.5) C3(0.5) C3A(0.5) C4(0.5) C4A(0.5)
 C5(0.5) C5A(0.5) C6(0.65) C6A(0.35) C7(0.65) C7A(0.35) C8(0.65) C8A(0.35)
 C9(0.65) C9A(0.35) C10(0.65) C10A(0.35) C21A(0.5) C21(0.5) C22A(0.5) C22(0.6)
 C23(0.5) C23A(0.6) C24(0.5) C24A(0.6) C25(0.4) C25A(0.4) C26(0.4) C26A(0.2)
 C27(0.6) C27A(0.65) C28(0.8) C28A(0.65) C29A(0.5) C29(0.35) C30A(0.5)
 C30(0.35) C31A(0.5) C31(0.5) C32A(0.4) C32(0.5) C43(0.5) C43A(0.5) C44(0.5)
 C44A(0.5) C45(0.5) C45A(0.5) C46(0.5) C46A(0.5) C49(0.5) C49A(0.5) C50(0.5)
 C50A(0.5) C62(0.75) C62A(0.25) C64A(0.25) C64(0.75) C67(0.55) C67A(0.45)
 C68(0.55) C68A(0.45) C1S(0.5) C2S(0.5) C3S(0.5)
4.a Secondary CH2 refined with riding coordinates:
 C41(H41A,H41B), C47(H47A,H47B), C51(H51A,H51B), C65(H65A,H65B), C69(H69A,
 H69B), C71(H71A,H71B)
4.b Aromatic/amide H refined with riding coordinates:
 C11(H11), C12(H12), C13(H13), C14(H14), C15(H15)
4.c X=CH2 refined with riding coordinates:
 N1(H1A,H1B), N2(H2A,H2B)
4.d Idealised Me refined as rotating group:
 C42(H42A,H42B,H42C), C48(H48A,H48B,H48C), C52(H52A,H52B,H52C), C66(H66A,H66B,
 H66C), C70(H70A,H70B,H70C), C72(H72A,H72B,H72C), C82(H82A,H82B,H82C), C92(H92A,
 H92B,H92C)
;
_shelx_shelxl_version_number 2014/7
_olex2_date_sample_data_collection 2015-12-18
_olex2_submission_special_instructions 'No special instructions were received'

loop_
_space_group_symop_operation_xyz
'x, y, z'
'-x, y+1/2, -z+1/2'
'-x, -y, -z'
'x, -y-1/2, z-1/2'

loop_
_atom_site_label
_atom_site_type_symbol
_atom_site_fract_x
_atom_site_fract_y
_atom_site_fract_z
_atom_site_U_iso_or_equiv
_atom_site_adp_type
_atom_site_occupancy
_atom_site_site_symmetry_order
_atom_site_calc_flag
_atom_site_refinement_flags_posn
_atom_site_refinement_flags_occupancy
_atom_site_disorder_assembly
_atom_site_disorder_group
Ce1 Ce 0.20530(2) 0.16365(2) 0.31632(2) 0.04119(11) Uani 1 1 d . . . .
Co1 Co 0.62221(6) 0.33968(4) 0.36301(5) 0.0748(3) Uani 1 1 d . . . .
Co2 Co -0.05960(6) 0.24574(4) 0.23903(5) 0.0730(3) Uani 1 1 d . . . .
Co3 Co 0.30350(5) -0.00544(3) 0.37273(3) 0.04630(19) Uani 1 1 d . . . .
Na1 Na 0.40370(14) 0.24135(11) 0.34181(10) 0.0604(6) Uani 1 1 d . . . .
P1 P 0.62723(14) 0.25347(10) 0.37624(11) 0.0698(6) Uani 0.82 1 d D P A 1
P1A P 0.6066(7) 0.2735(4) 0.4337(5) 0.076(3) Uiso 0.18 1 d D P A 2
P2 P 0.52499(14) 0.35310(10) 0.41174(12) 0.0729(6) Uani 0.82 1 d D P A 1
P2A P 0.4865(17) 0.3631(8) 0.3320(7) 0.156(7) Uiso 0.18 1 d D P A 2
P3 P 0.51825(16) 0.33510(12) 0.28047(11) 0.0862(9) Uani 0.82 1 d D P A 1
P3A P 0.5796(11) 0.2742(7) 0.2902(8) 0.138(6) Uiso 0.18 1 d D P A 2
P4 P -0.00732(11) 0.22082(7) 0.32952(8) 0.0616(4) Uani 1 1 d . . . .
P5 P -0.02377(12) 0.16830(7) 0.20910(8) 0.0634(4) Uani 1 1 d . . . .
P6 P 0.06979(13) 0.27783(6) 0.23914(9) 0.0650(5) Uani 1 1 d . . . .
P7 P 0.25933(10) 0.02194(5) 0.28182(6) 0.0443(3) Uani 1 1 d . . . .
P8 P 0.20002(11) 0.03656(5) 0.39950(6) 0.0495(3) Uani 1 1 d . . . .
P9 P 0.38680(10) 0.06639(5) 0.39615(6) 0.0475(3) Uani 1 1 d . . . .
O1 O 0.3090(2) 0.18737(14) 0.25683(16) 0.0471(8) Uani 1 1 d . . . .
O3 O 0.2760(3) 0.21859(16) 0.36905(19) 0.0561(10) Uani 1 1 d . . . .
O11 O 0.6729(9) 0.2124(7) 0.3335(6) 0.106(4) Uiso 0.5 1 d D P A 1
O11A O 0.7067(6) 0.2489(4) 0.4440(5) 0.063(3) Uiso 0.5 1 d D P A 2
O12 O 0.7154(6) 0.2339(5) 0.4287(5) 0.074(3) Uiso 0.5 1 d D P A 1
O12A O 0.5932(13) 0.3166(9) 0.4894(9) 0.099(5) Uiso 0.3333 1 d D P A 2
O13A O 0.4990(7) 0.4150(4) 0.3856(5) 0.080(3) Uiso 0.5 1 d D P A 2
O13 O 0.5783(5) 0.3480(4) 0.4810(4) 0.084(2) Uiso 0.6667 1 d D P A 1
O14 O 0.5082(7) 0.4168(3) 0.4306(5) 0.076(2) Uiso 0.5 1 d D P A 1
O14A O 0.4787(9) 0.3793(6) 0.2558(6) 0.104(4) Uiso 0.5 1 d D P A 2
O15 O 0.4598(6) 0.3974(3) 0.2799(5) 0.064(2) Uiso 0.5 1 d D P A 1
O15A O 0.5832(7) 0.3136(5) 0.2305(6) 0.074(3) Uiso 0.5 1 d D P A 2
O16 O 0.5573(6) 0.3481(4) 0.2287(4) 0.068(2) Uiso 0.5 1 d D P A 1
O16A O 0.6694(7) 0.2381(5) 0.3223(5) 0.083(3) Uiso 0.5 1 d D P A 2
O17 O 0.5499(4) 0.2208(2) 0.3796(3) 0.0676(14) Uani 0.82 1 d . P A 1
O17A O 0.5398(18) 0.2280(11) 0.4194(15) 0.071(7) Uiso 0.18 1 d . P A 2
O18 O 0.4396(4) 0.3236(3) 0.3979(3) 0.0719(15) Uani 0.82 1 d . P A 1
O18A O 0.414(3) 0.3170(18) 0.353(2) 0.124(13) Uiso 0.18 1 d . P A 2
O19 O 0.4517(4) 0.2903(3) 0.2698(2) 0.0726(15) Uani 0.82 1 d . P A 1
O19A O 0.508(2) 0.2355(15) 0.2834(18) 0.108(10) Uiso 0.18 1 d . P A 2
O21 O -0.0262(4) 0.2664(3) 0.3724(3) 0.0972(18) Uani 1 1 d . . . .
O22 O -0.0681(6) 0.1645(4) 0.3376(5) 0.059(3) Uiso 0.5 1 d . P B 1
O22A O -0.0752(7) 0.1838(5) 0.3437(5) 0.062(3) Uiso 0.5 1 d . P B 2
O23 O -0.1147(8) 0.1357(5) 0.1959(6) 0.072(4) Uiso 0.5 1 d . P C 1
O23A O -0.1045(7) 0.1229(5) 0.1861(5) 0.063(3) Uiso 0.5 1 d . P C 2
O24 O -0.0122(3) 0.1802(2) 0.1446(2) 0.0778(13) Uani 1 1 d . . . .
O25 O 0.0767(6) 0.3188(4) 0.1877(4) 0.052(2) Uiso 0.5 1 d . P D 1
O25A O 0.0489(7) 0.3061(4) 0.1748(5) 0.059(3) Uiso 0.5 1 d . P D 2
O26 O 0.0948(4) 0.32648(19) 0.2878(3) 0.0863(16) Uani 1 1 d . . . .
O27 O 0.0885(3) 0.20303(15) 0.35239(17) 0.0517(9) Uani 1 1 d . . . .
O28 O 0.0535(3) 0.13695(16) 0.24557(19) 0.0598(10) Uani 1 1 d . . . .
O29 O 0.1466(3) 0.23901(15) 0.24814(18) 0.0558(10) Uani 1 1 d . . . .
O31 O 0.3354(3) 0.01316(15) 0.24953(18) 0.0543(9) Uani 1 1 d . . . .
O32 O 0.1894(3) -0.02233(15) 0.24584(17) 0.0517(9) Uani 1 1 d . . . .
O33 O 0.1100(3) 0.00167(16) 0.3869(2) 0.0638(11) Uani 1 1 d . . . .
O34 O 0.2261(3) 0.03492(16) 0.46995(18) 0.0675(12) Uani 1 1 d . . . .
O35 O 0.4142(3) 0.07683(14) 0.46560(17) 0.0544(9) Uani 1 1 d . . . .
O36 O 0.4813(3) 0.04725(16) 0.3886(2) 0.0618(10) Uani 1 1 d . . . .
O37 O 0.2205(2) 0.07778(13) 0.26732(16) 0.0461(8) Uani 1 1 d . . . .
O38 O 0.1766(3) 0.09439(14) 0.38015(17) 0.0500(9) Uani 1 1 d . . . .
O39 O 0.3567(3) 0.11831(14) 0.36459(17) 0.0513(9) Uani 1 1 d . . . .
N1 N 0.3550(4) 0.2154(3) 0.1816(3) 0.0833(19) Uani 1 1 d . . . .
H1A H 0.3993 0.2334 0.2055 0.100 Uiso 1 1 calc R . . .
H1B H 0.3480 0.2159 0.1434 0.100 Uiso 1 1 calc R . . .
C1 C 0.7615(7) 0.3297(5) 0.3736(5) 0.048(3) Uiso 0.5 1 d D P A 1
C1A C 0.7567(9) 0.3479(6) 0.3926(6) 0.066(3) Uiso 0.5 1 d D P A 2
C2 C 0.7415(8) 0.3599(5) 0.4208(5) 0.051(3) Uiso 0.5 1 d D P A 1
C2A C 0.7205(11) 0.3853(7) 0.4266(7) 0.081(4) Uiso 0.5 1 d D P A 2
C3 C 0.6897(9) 0.4069(6) 0.3955(6) 0.061(3) Uiso 0.5 1 d D P A 1
C3A C 0.6681(13) 0.4286(8) 0.3951(7) 0.094(5) Uiso 0.5 1 d D P A 2
C4 C 0.6809(13) 0.4018(7) 0.3334(7) 0.077(6) Uiso 0.5 1 d D P A 1
C4A C 0.6698(10) 0.4151(6) 0.3372(6) 0.056(4) Uiso 0.5 1 d D P A 2
C5 C 0.7222(9) 0.3545(6) 0.3158(6) 0.061(4) Uiso 0.5 1 d D P A 1
C5A C 0.7245(7) 0.3694(5) 0.3331(5) 0.041(3) Uiso 0.5 1 d D P A 2
C6 C -0.1816(12) 0.2644(6) 0.2547(7) 0.072(6) Uiso 0.65 1 d D P E 1
C6A C -0.179(2) 0.2723(12) 0.2477(14) 0.084(14) Uiso 0.35 1 d D P E 2
C7 C -0.2001(8) 0.2296(5) 0.2072(5) 0.082(3) Uiso 0.65 1 d D P E 1
C7A C -0.176(2) 0.2598(13) 0.1904(15) 0.118(10) Uiso 0.35 1 d D P E 2
C8 C -0.1702(8) 0.2506(5) 0.1615(6) 0.082(3) Uiso 0.65 1 d D P E 1
C8A C -0.125(2) 0.2937(12) 0.1651(12) 0.099(11) Uiso 0.35 1 d D P E 2
C9 C -0.1347(9) 0.3001(5) 0.1789(6) 0.069(4) Uiso 0.65 1 d D P E 1
C9A C -0.1021(16) 0.3304(9) 0.2138(9) 0.084(6) Uiso 0.35 1 d D P E 2
C10 C -0.1388(8) 0.3106(5) 0.2373(6) 0.073(3) Uiso 0.65 1 d D P E 1
C10A C -0.1252(13) 0.3187(7) 0.2660(9) 0.061(5) Uiso 0.35 1 d D P E 2
C11 C 0.3192(7) -0.0834(3) 0.3426(3) 0.085(3) Uani 1 1 d . . . .
H11 H 0.3047 -0.0944 0.3026 0.102 Uiso 1 1 calc R . . .
C12 C 0.2628(5) -0.0847(2) 0.3781(4) 0.076(2) Uani 1 1 d . . . .
H12 H 0.2023 -0.0961 0.3662 0.091 Uiso 1 1 calc R . . .
C13 C 0.3089(5) -0.0665(2) 0.4343(3) 0.0593(15) Uani 1 1 d . . . .
H13 H 0.2858 -0.0640 0.4671 0.071 Uiso 1 1 calc R . . .
C14 C 0.3932(4) -0.0529(2) 0.4339(3) 0.0643(18) Uani 1 1 d . . . .
H14 H 0.4390 -0.0391 0.4662 0.077 Uiso 1 1 calc R . . .
C15 C 0.4000(6) -0.0635(3) 0.3757(5) 0.085(3) Uani 1 1 d . . . .
H15 H 0.4510 -0.0578 0.3625 0.102 Uiso 1 1 calc R . . .
C21A C 0.7197(12) 0.1908(10) 0.4687(11) 0.121(7) Uiso 0.5 1 d D P A 2
C21 C 0.6208(12) 0.1781(7) 0.2841(9) 0.089(5) Uiso 0.5 1 d D P A 1
C22A C 0.8176(11) 0.1849(7) 0.5046(8) 0.077(4) Uiso 0.5 1 d D P A 2
C22 C 0.6760(13) 0.1348(7) 0.2720(10) 0.124(6) Uiso 0.6 1 d D P A 1
C23 C 0.6998(13) 0.2227(9) 0.4859(11) 0.110(6) Uiso 0.5 1 d D P A 1
C23A C 0.5432(10) 0.3369(7) 0.5288(7) 0.096(4) Uiso 0.6 1 d D P A 2
C24 C 0.7817(15) 0.1902(9) 0.5173(10) 0.110(6) Uiso 0.5 1 d D P A 1
C24A C 0.6024(16) 0.3613(11) 0.5845(9) 0.142(8) Uiso 0.6 1 d D P A 2
C25 C 0.574(2) 0.3050(11) 0.5197(13) 0.132(10) Uiso 0.4 1 d D P A 1
C25A C 0.432(2) 0.4501(16) 0.4028(17) 0.107(11) Uiso 0.4 1 d . P A 2
C26 C 0.623(3) 0.3361(16) 0.5753(16) 0.143(13) Uiso 0.4 1 d D P A 1
C26A C 0.373(4) 0.467(2) 0.442(3) 0.118(16) Uiso 0.2 1 d . P A 2
C27 C 0.4357(16) 0.4365(8) 0.4182(12) 0.110(8) Uiso 0.6 1 d D P A 1
C27A C 0.3965(12) 0.4100(8) 0.2304(10) 0.113(6) Uiso 0.65 1 d D P A 2
C28 C 0.4313(12) 0.4978(7) 0.4064(9) 0.145(5) Uiso 0.8 1 d D P A 1
C28A C 0.3422(13) 0.4578(8) 0.2360(10) 0.138(6) Uiso 0.65 1 d D P A 2
C29A C 0.5355(17) 0.3028(8) 0.1652(13) 0.086(4) Uiso 0.5 1 d D P A 2
C29 C 0.3816(17) 0.3927(12) 0.2454(14) 0.093(8) Uiso 0.35 1 d D P A 1
C30A C 0.6046(11) 0.2835(7) 0.1363(8) 0.086(4) Uiso 0.5 1 d D P A 2
C30 C 0.336(3) 0.3923(18) 0.186(2) 0.156(14) Uiso 0.35 1 d . P A 1
C31A C 0.6822(12) 0.1787(7) 0.3204(8) 0.088(4) Uiso 0.5 1 d D P A 2
C31 C 0.5701(14) 0.3022(8) 0.1988(13) 0.088(5) Uiso 0.5 1 d D P A 1
C32A C 0.6113(15) 0.1540(11) 0.2685(10) 0.095(7) Uiso 0.4 1 d D P A 2
C32 C 0.4957(19) 0.3105(11) 0.1420(12) 0.127(9) Uiso 0.5 1 d D P A 1
C41 C 0.0393(8) 0.3008(4) 0.4051(5) 0.110(3) Uani 1 1 d D . . .
H41A H 0.0414 0.3338 0.3815 0.132 Uiso 1 1 calc R . . .
H41B H 0.0976 0.2823 0.4130 0.132 Uiso 1 1 calc R . . .
C42 C 0.0262(11) 0.3173(8) 0.4604(6) 0.173(6) Uani 1 1 d D . . .
H42A H -0.0255 0.3416 0.4531 0.259 Uiso 1 1 calc GR . . .
H42B H 0.0793 0.3365 0.4840 0.259 Uiso 1 1 calc GR . . .
H42C H 0.0158 0.2850 0.4819 0.259 Uiso 1 1 calc GR . . .
C43 C -0.0394(8) 0.1341(6) 0.3923(6) 0.062(3) Uiso 0.5 1 d D P B 1
C43A C -0.0567(18) 0.1648(9) 0.4046(13) 0.128(8) Uiso 0.5 1 d D P B 2
C44 C -0.1216(13) 0.0988(8) 0.3887(11) 0.099(7) Uiso 0.5 1 d D P B 1
C44A C -0.0880(16) 0.1055(8) 0.4063(11) 0.095(6) Uiso 0.5 1 d D P B 2
C45 C -0.1326(11) 0.0951(7) 0.2346(9) 0.087(5) Uiso 0.5 1 d D P C 1
C45A C -0.1063(11) 0.0791(7) 0.2190(8) 0.082(4) Uiso 0.5 1 d D P C 2
C46 C -0.1863(12) 0.0481(7) 0.1804(9) 0.093(5) Uiso 0.5 1 d D P C 2
C46A C -0.2133(13) 0.0606(8) 0.2005(10) 0.104(6) Uiso 0.5 1 d D P C 1
C47 C -0.0121(6) 0.1379(4) 0.1050(4) 0.090(2) Uani 1 1 d . . . .
H47A H -0.0022 0.1026 0.1260 0.108 Uiso 1 1 calc R . . .
H47B H 0.0366 0.1436 0.0867 0.108 Uiso 1 1 calc R . . .
C48 C -0.1008(7) 0.1371(5) 0.0578(4) 0.113(3) Uani 1 1 d . . . .
H48A H -0.0921 0.1241 0.0208 0.169 Uiso 1 1 calc GR . . .
H48B H -0.1257 0.1740 0.0523 0.169 Uiso 1 1 calc GR . . .
H48C H -0.1418 0.1128 0.0699 0.169 Uiso 1 1 calc GR . . .
C49 C 0.0914(11) 0.2938(7) 0.1325(7) 0.065(4) Uiso 0.5 1 d D P D 1
C49A C 0.1173(12) 0.3085(7) 0.1437(8) 0.075(5) Uiso 0.5 1 d D P D 2
C50 C 0.0532(16) 0.3187(10) 0.0753(9) 0.106(7) Uiso 0.5 1 d D P D 1
C50A C 0.0849(14) 0.3373(8) 0.0854(8) 0.091(5) Uiso 0.5 1 d D P D 2
C51 C 0.1861(8) 0.3491(4) 0.3042(5) 0.107(3) Uani 1 1 d D . . .
H51A H 0.2013 0.3627 0.2689 0.129 Uiso 1 1 calc R . . .
H51B H 0.2300 0.3209 0.3234 0.129 Uiso 1 1 calc R . . .
C52 C 0.1860(8) 0.3947(5) 0.3458(6) 0.138(4) Uani 1 1 d D . . .
H52A H 0.1255 0.4092 0.3381 0.206 Uiso 1 1 calc GR . . .
H52B H 0.2260 0.4236 0.3402 0.206 Uiso 1 1 calc GR . . .
H52C H 0.2065 0.3812 0.3863 0.206 Uiso 1 1 calc GR . . .
C61 C 0.3985(5) 0.0557(3) 0.2459(3) 0.0700(18) Uani 1 1 d D . . .
C62 C 0.4202(7) 0.0556(4) 0.1885(5) 0.083(3) Uiso 0.75 1 d D P F 1
C62A C 0.4771(17) 0.0320(13) 0.2324(16) 0.085(8) Uiso 0.25 1 d D P F 2
C63 C 0.1384(4) -0.0095(3) 0.1861(3) 0.0655(16) Uani 1 1 d D . . .
C64A C 0.0397(13) -0.0155(15) 0.1783(17) 0.092(9) Uiso 0.25 1 d D P G 1
C64 C 0.0681(7) -0.0511(4) 0.1650(5) 0.080(3) Uiso 0.75 1 d D P G 2
C65 C 0.0522(5) -0.0012(3) 0.3279(3) 0.0749(19) Uani 1 1 d . . . .
H65A H 0.0837 -0.0190 0.3022 0.090 Uiso 1 1 calc R . . .
H65B H 0.0357 0.0362 0.3128 0.090 Uiso 1 1 calc R . . .
C66 C -0.0313(6) -0.0332(4) 0.3262(4) 0.097(3) Uani 1 1 d . . . .
H66A H -0.0648 -0.0405 0.2852 0.146 Uiso 1 1 calc GR . . .
H66B H -0.0684 -0.0120 0.3452 0.146 Uiso 1 1 calc GR . . .
H66C H -0.0148 -0.0678 0.3472 0.146 Uiso 1 1 calc GR . . .
C67 C 0.1829(8) 0.0659(4) 0.5030(5) 0.047(3) Uiso 0.55 1 d D P H 1
C67A C 0.1478(13) 0.0594(7) 0.4938(8) 0.072(5) Uiso 0.45 1 d D P H 2
C68 C 0.1283(10) 0.0234(6) 0.5255(8) 0.090(4) Uiso 0.55 1 d D P H 1
C68A C 0.1971(14) 0.0585(9) 0.5614(8) 0.101(6) Uiso 0.45 1 d D P H 2
C69 C 0.3909(5) 0.1264(3) 0.4894(3) 0.0643(16) Uani 1 1 d . . . .
H69A H 0.3813 0.1188 0.5282 0.077 Uiso 1 1 calc R . . .
H69B H 0.3344 0.1405 0.4630 0.077 Uiso 1 1 calc R . . .
C70 C 0.4609(6) 0.1683(3) 0.4966(4) 0.085(2) Uani 1 1 d . . . .
H70A H 0.4714 0.1755 0.4584 0.127 Uiso 1 1 calc GR . . .
H70B H 0.5161 0.1553 0.5245 0.127 Uiso 1 1 calc GR . . .
H70C H 0.4418 0.2020 0.5116 0.127 Uiso 1 1 calc GR . . .
C71 C 0.5553(5) 0.0846(3) 0.4019(3) 0.0692(17) Uani 1 1 d . . . .
H71A H 0.5636 0.1013 0.4411 0.083 Uiso 1 1 calc R . . .
H71B H 0.5452 0.1139 0.3721 0.083 Uiso 1 1 calc R . . .
C72 C 0.6348(5) 0.0515(3) 0.4012(4) 0.079(2) Uani 1 1 d . . . .
H72A H 0.6258 0.0357 0.3620 0.119 Uiso 1 1 calc GR . . .
H72B H 0.6430 0.0222 0.4304 0.119 Uiso 1 1 calc GR . . .
H72C H 0.6876 0.0749 0.4108 0.119 Uiso 1 1 calc GR . . .
C81 C 0.3001(4) 0.1885(2) 0.2024(2) 0.0511(13) Uani 1 1 d . . . .
C82 C 0.2264(5) 0.1597(2) 0.1606(3) 0.0607(16) Uani 1 1 d . . . .
H82A H 0.2268 0.1213 0.1721 0.091 Uiso 1 1 calc GR . . .
H82B H 0.2334 0.1622 0.1210 0.091 Uiso 1 1 calc GR . . .
H82C H 0.1698 0.1764 0.1610 0.091 Uiso 1 1 calc GR . . .
O2 O 0.3452(4) 0.3019(3) 0.5591(3) 0.0973(17) Uani 1 1 d . . . .
N2 N 0.3164(4) 0.2873(2) 0.4613(3) 0.0670(14) Uani 1 1 d . . . .
H2A H 0.3544 0.3121 0.4565 0.080 Uiso 1 1 calc R . . .
H2B H 0.2850 0.2684 0.4309 0.080 Uiso 1 1 calc R . . .
C91 C 0.3062(5) 0.2785(3) 0.5154(3) 0.0761(19) Uani 1 1 d . . . .
C92 C 0.2393(7) 0.2325(4) 0.5180(5) 0.108(3) Uani 1 1 d . . . .
H92A H 0.2707 0.2033 0.5439 0.162 Uiso 1 1 calc GR . . .
H92B H 0.2128 0.2178 0.4784 0.162 Uiso 1 1 calc GR . . .
H92C H 0.1923 0.2472 0.5333 0.162 Uiso 1 1 calc GR . . .
C1S C 0.0338(11) 0.0187(7) 0.0110(8) 0.087(4) Uiso 0.5 1 d . P . .
C2S C 0.1201(15) 0.0131(9) 0.0062(11) 0.114(6) Uiso 0.5 1 d . P . .
C3S C 0.1988(16) 0.0480(10) 0.0302(12) 0.123(7) Uiso 0.5 1 d . P . .

loop_
_atom_site_aniso_label
_atom_site_aniso_U_11
_atom_site_aniso_U_22
_atom_site_aniso_U_33
_atom_site_aniso_U_23
_atom_site_aniso_U_13
_atom_site_aniso_U_12
Ce1 0.0601(2) 0.03458(16) 0.03128(17) 0.00403(10) 0.01693(14) 0.00288(12)
Co1 0.0552(5) 0.1050(7) 0.0592(6) 0.0312(5) 0.0084(4) -0.0192(5)
Co2 0.0713(6) 0.0912(6) 0.0617(6) 0.0249(5) 0.0272(5) 0.0316(5)
Co3 0.0658(5) 0.0341(3) 0.0341(4) 0.0023(3) 0.0064(3) 0.0041(3)
Na1 0.0485(12) 0.0918(16) 0.0400(13) 0.0052(11) 0.0114(10) -0.0158(11)
P1 0.0557(11) 0.0915(15) 0.0616(14) 0.0274(11) 0.0159(10) -0.0037(10)
P2 0.0554(11) 0.0755(13) 0.0885(18) 0.0038(12) 0.0220(12) -0.0148(10)
P3 0.0661(13) 0.121(2) 0.0591(15) 0.0484(14) -0.0019(11) -0.0331(13)
P4 0.0638(9) 0.0741(10) 0.0533(10) 0.0074(8) 0.0270(8) 0.0075(8)
P5 0.0636(10) 0.0784(11) 0.0432(9) 0.0118(7) 0.0074(8) 0.0049(8)
P6 0.0870(12) 0.0521(8) 0.0658(11) 0.0216(7) 0.0379(10) 0.0231(8)
P7 0.0596(8) 0.0398(6) 0.0318(7) -0.0013(5) 0.0104(6) 0.0051(6)
P8 0.0749(9) 0.0381(6) 0.0378(8) 0.0073(5) 0.0199(7) 0.0013(6)
P9 0.0623(8) 0.0401(7) 0.0352(8) 0.0041(5) 0.0059(6) 0.0037(6)
O1 0.056(2) 0.0488(19) 0.037(2) 0.0021(15) 0.0154(17) 0.0006(16)
O3 0.067(2) 0.057(2) 0.050(2) 0.0122(18) 0.025(2) 0.0052(18)
O17 0.062(3) 0.078(3) 0.060(4) 0.020(3) 0.014(3) -0.011(3)
O18 0.063(3) 0.095(4) 0.059(4) 0.002(3) 0.019(3) -0.021(3)
O19 0.074(3) 0.102(4) 0.042(3) 0.018(3) 0.017(3) -0.021(3)
O21 0.077(3) 0.125(5) 0.098(5) -0.028(4) 0.039(3) 0.013(3)
O24 0.071(3) 0.113(4) 0.044(3) 0.000(3) 0.008(2) 0.002(3)
O26 0.096(4) 0.059(3) 0.117(5) 0.003(3) 0.052(4) 0.011(3)
O27 0.063(2) 0.057(2) 0.040(2) 0.0034(16) 0.0223(19) -0.0008(18)
O28 0.067(2) 0.059(2) 0.046(2) -0.0002(18) 0.004(2) 0.0020(19)
O29 0.074(3) 0.050(2) 0.049(2) 0.0175(17) 0.026(2) 0.0106(18)
O31 0.066(2) 0.049(2) 0.046(2) -0.0006(16) 0.0129(19) 0.0080(18)
O32 0.067(2) 0.049(2) 0.036(2) -0.0047(15) 0.0081(18) 0.0035(17)
O33 0.086(3) 0.053(2) 0.054(3) 0.0096(18) 0.022(2) -0.006(2)
O34 0.115(4) 0.056(2) 0.035(2) 0.0141(17) 0.027(2) 0.015(2)
O35 0.073(2) 0.0446(19) 0.036(2) 0.0006(15) 0.0000(18) -0.0001(18)
O36 0.068(3) 0.053(2) 0.063(3) 0.0085(19) 0.018(2) 0.0039(19)
O37 0.062(2) 0.0439(18) 0.0314(19) 0.0031(14) 0.0123(17) 0.0066(16)
O38 0.073(2) 0.0427(18) 0.039(2) 0.0098(15) 0.0236(19) 0.0065(17)
O39 0.062(2) 0.0416(18) 0.042(2) 0.0090(15) 0.0027(18) -0.0002(16)
N1 0.092(4) 0.129(5) 0.036(3) -0.006(3) 0.030(3) -0.037(4)
C11 0.151(8) 0.044(3) 0.048(4) -0.005(3) 0.010(5) 0.029(4)
C12 0.076(4) 0.034(3) 0.091(6) 0.001(3) -0.018(4) -0.008(3)
C13 0.091(5) 0.030(2) 0.054(4) 0.009(2) 0.016(3) -0.004(3)
C14 0.070(4) 0.031(3) 0.071(5) 0.008(3) -0.013(3) 0.001(3)
C15 0.109(6) 0.047(3) 0.112(7) 0.025(4) 0.050(6) 0.035(4)
C41 0.132(8) 0.109(7) 0.097(8) 0.002(6) 0.047(7) 0.031(7)
C42 0.160(12) 0.223(16) 0.138(13) -0.054(12) 0.047(10) 0.034(11)
C47 0.099(6) 0.111(6) 0.053(5) -0.008(4) 0.011(4) 0.004(5)
C48 0.100(6) 0.153(9) 0.071(6) -0.018(6) 0.001(5) 0.009(6)
C51 0.144(9) 0.071(5) 0.109(8) -0.006(5) 0.039(7) 0.015(5)
C52 0.116(8) 0.113(8) 0.159(13) -0.034(8) 0.000(8) -0.015(6)
C61 0.091(5) 0.063(4) 0.068(5) 0.004(3) 0.042(4) -0.003(3)
C63 0.065(4) 0.079(4) 0.038(3) -0.003(3) -0.007(3) 0.001(3)
C65 0.074(4) 0.089(5) 0.066(5) 0.013(4) 0.026(4) -0.004(4)
C66 0.119(7) 0.082(5) 0.099(7) -0.004(5) 0.045(6) -0.033(5)
C69 0.088(4) 0.059(3) 0.040(3) -0.008(3) 0.008(3) 0.009(3)
C70 0.103(6) 0.050(4) 0.080(6) -0.002(3) -0.007(5) 0.008(4)
C71 0.075(4) 0.069(4) 0.065(5) 0.015(3) 0.022(4) -0.010(3)
C72 0.073(4) 0.086(5) 0.073(5) 0.009(4) 0.014(4) 0.007(4)
C81 0.077(4) 0.046(3) 0.034(3) 0.005(2) 0.021(3) 0.009(3)
C82 0.095(5) 0.058(3) 0.035(3) 0.005(2) 0.028(3) -0.008(3)
O2 0.116(4) 0.120(4) 0.065(4) -0.014(3) 0.039(3) 0.000(4)
N2 0.082(4) 0.066(3) 0.052(3) 0.002(2) 0.020(3) 0.001(3)
C91 0.090(5) 0.090(5) 0.049(4) -0.004(4) 0.022(4) 0.006(4)
C92 0.131(8) 0.108(7) 0.099(8) 0.010(5) 0.058(7) -0.009(6)

loop_
_atom_type_symbol
_atom_type_description
_atom_type_scat_dispersion_real
_atom_type_scat_dispersion_imag
_atom_type_scat_source
C C 0.0033 0.0016 'International Tables Vol C Tables 4.2.6.8 and 6.1.1.4'
H H 0.0000 0.0000 'International Tables Vol C Tables 4.2.6.8 and 6.1.1.4'
Ce Ce -0.2486 2.6331 'International Tables Vol C Tables 4.2.6.8 and 6.1.1.4'
Co Co 0.3494 0.9721 'International Tables Vol C Tables 4.2.6.8 and 6.1.1.4'
N N 0.0061 0.0033 'International Tables Vol C Tables 4.2.6.8 and 6.1.1.4'
Na Na 0.0362 0.0249 'International Tables Vol C Tables 4.2.6.8 and 6.1.1.4'
O O 0.0106 0.0060 'International Tables Vol C Tables 4.2.6.8 and 6.1.1.4'
P P 0.1023 0.0942 'International Tables Vol C Tables 4.2.6.8 and 6.1.1.4'

loop_
_geom_angle_atom_site_label_1
_geom_angle_atom_site_label_2
_geom_angle_atom_site_label_3
_geom_angle
_geom_angle_site_symmetry_1
O1 Ce1 Na1 45.03(9) .
O1 Ce1 O28 108.67(13) .
O1 Ce1 O39 71.73(12) .
O3 Ce1 Na1 37.95(11) .
O3 Ce1 O1 81.93(14) .
O3 Ce1 O27 81.20(15) .
O3 Ce1 O28 147.37(15) .
O3 Ce1 O29 86.50(15) .
O3 Ce1 O37 141.51(14) .
O3 Ce1 O38 105.01(15) .
O3 Ce1 O39 74.44(14) .
O27 Ce1 Na1 115.99(10) .
O27 Ce1 O1 141.31(12) .
O27 Ce1 O28 71.40(13) .
O27 Ce1 O29 75.75(12) .
O27 Ce1 O37 133.90(12) .
O27 Ce1 O39 134.96(13) .
O28 Ce1 Na1 148.18(10) .
O28 Ce1 O39 137.99(12) .
O29 Ce1 Na1 81.55(11) .
O29 Ce1 O1 68.67(12) .
O29 Ce1 O28 70.11(14) .
O29 Ce1 O39 137.96(12) .
O37 Ce1 Na1 110.07(10) .
O37 Ce1 O1 76.47(11) .
O37 Ce1 O28 70.70(13) .
O37 Ce1 O29 113.86(13) .
O37 Ce1 O39 68.71(12) .
O38 Ce1 Na1 125.84(11) .
O38 Ce1 O1 141.92(12) .
O38 Ce1 O27 76.35(12) .
O38 Ce1 O28 85.74(14) .
O38 Ce1 O29 147.67(13) .
O38 Ce1 O37 75.61(12) .
O38 Ce1 O39 74.28(12) .
O39 Ce1 Na1 60.32(9) .
P1 Co1 P2 94.21(9) .
P1 Co1 P3 93.90(11) .
P1 Co1 C1 82.9(3) .
P2A Co1 C2A 123.5(6) .
P2A Co1 C4A 93.7(7) .
P3 Co1 P2 91.56(11) .
C1 Co1 P2 142.9(3) .
C1 Co1 P3 125.5(3) .
C1A Co1 P2A 158.6(7) .
C1A Co1 C2A 40.3(4) .
C1A Co1 C4A 66.6(5) .
C1A Co1 C5A 41.6(4) .
C2 Co1 P1 98.9(3) .
C2 Co1 P2 104.6(4) .
C2 Co1 P3 158.4(3) .
C2 Co1 C1 40.5(3) .
C2A Co1 C4A 60.7(6) .
C3 Co1 P1 140.3(4) .
C3 Co1 P2 92.6(4) .
C3 Co1 P3 124.9(4) .
C3 Co1 C1 68.8(5) .
C3 Co1 C2 41.8(4) .
C3 Co1 C4 42.3(4) .
C4 Co1 P1 143.3(5) .
C4 Co1 P2 121.9(5) .
C4 Co1 P3 91.4(5) .
C4 Co1 C1 64.8(6) .
C4 Co1 C2 68.0(6) .
C5A Co1 P2A 125.9(6) .
C5A Co1 C2A 65.4(6) .
C5A Co1 C4A 39.7(4) .
P4 Co2 P5 90.97(7) .
P4 Co2 P6 90.72(8) .
P4 Co2 C9A 122.4(5) .
P5 Co2 P6 89.36(7) .
P5 Co2 C9A 145.6(5) .
P6 Co2 C9A 82.5(6) .
C6 Co2 P4 89.5(5) .
C6 Co2 P5 125.9(4) .
C6 Co2 P6 144.8(4) .
C6 Co2 C7 37.8(4) .
C6 Co2 C8 65.5(6) .
C6A Co2 P4 95.1(10) .
C6A Co2 P5 130.1(6) .
C6A Co2 P6 139.8(7) .
C6A Co2 C8A 70.4(11) .
C6A Co2 C9A 61.0(10) .
C7 Co2 P4 110.9(3) .
C7 Co2 P5 93.4(3) .
C7 Co2 P6 158.1(3) .
C7A Co2 P4 133.2(9) .
C7A Co2 P5 104.9(10) .
C7A Co2 P6 132.2(9) .
C7A Co2 C6A 41.5(7) .
C7A Co2 C8A 40.5(7) .
C7A Co2 C9A 60.0(11) .
C8 Co2 P4 148.8(3) .
C8 Co2 P5 89.4(4) .
C8 Co2 P6 120.5(3) .
C8 Co2 C7 38.0(4) .
C8A Co2 P4 159.8(7) .
C8A Co2 P5 109.1(7) .
C8A Co2 P6 91.7(8) .
C8A Co2 C9A 38.4(5) .
C9 Co2 P4 148.5(4) .
C9 Co2 P5 119.6(4) .
C9 Co2 P6 96.6(3) .
C9 Co2 C6 67.2(6) .
C9 Co2 C7 63.3(5) .
C9 Co2 C8 37.5(3) .
C10 Co2 P4 107.5(4) .
C10 Co2 P5 155.1(4) .
C10 Co2 P6 106.5(3) .
C10 Co2 C6 40.8(4) .
C10 Co2 C7 64.8(5) .
C10 Co2 C8 66.1(5) .
C10 Co2 C9 41.1(4) .
P8 Co3 P7 95.20(6) .
P8 Co3 P9 89.14(6) .
P9 Co3 P7 90.03(6) .
C11 Co3 P7 88.8(2) .
C11 Co3 P8 135.3(3) .
C11 Co3 P9 135.5(3) .
C12 Co3 P7 109.7(2) .
C12 Co3 P8 99.2(3) .
C12 Co3 P9 157.6(2) .
C12 Co3 C11 39.1(3) .
C12 Co3 C13 39.4(3) .
C12 Co3 C14 65.5(3) .
C12 Co3 C15 65.4(3) .
C13 Co3 P7 149.04(18) .
C13 Co3 P8 91.22(19) .
C13 Co3 P9 120.38(19) .
C13 Co3 C11 65.9(3) .
C14 Co3 P7 146.1(2) .
C14 Co3 P8 118.6(2) .
C14 Co3 P9 92.25(17) .
C14 Co3 C11 66.4(3) .
C14 Co3 C13 38.5(3) .
C15 Co3 P7 105.6(3) .
C15 Co3 P8 157.2(2) .
C15 Co3 P9 99.8(3) .
C15 Co3 C11 38.7(3) .
C15 Co3 C13 66.1(3) .
C15 Co3 C14 40.8(3) .
P1A Na1 P3A 58.1(4) .
P2A Na1 P1A 61.2(4) .
P2A Na1 P3A 52.1(5) .
O1 Na1 P1 125.08(13) .
O1 Na1 P1A 150.2(2) .
O1 Na1 P2A 125.2(3) .
O1 Na1 P3A 100.9(4) .
O3 Na1 P1 149.89(15) .
O3 Na1 P1A 126.6(2) .
O3 Na1 P2A 128.4(4) .
O3 Na1 P3A 175.2(3) .
O3 Na1 O1 74.91(15) .
O3 Na1 O17A 113.5(7) .
O3 Na1 O18 97.56(18) .
O3 Na1 O19 142.1(2) .
O3 Na1 O19A 155.6(9) .
O17 Na1 P1 20.22(13) .
O17 Na1 O1 119.9(2) .
O17 Na1 O3 133.3(2) .
O17 Na1 O18 85.3(2) .
O17 Na1 O19 84.5(2) .
O17A Na1 P1A 22.8(7) .
O17A Na1 P2A 84.1(7) .
O17A Na1 P3A 71.1(8) .
O17A Na1 O1 137.1(7) .
O17A Na1 O19A 80.5(12) .
O18 Na1 P1 74.27(15) .
O18 Na1 O1 151.8(2) .
O18A Na1 P1A 69.8(16) .
O18A Na1 P2A 25.0(15) .
O18A Na1 P3A 77.0(14) .
O18A Na1 O1 129.9(17) .
O18A Na1 O3 103.8(14) .
O18A Na1 O17A 90.4(17) .
O18A Na1 O19A 95.7(17) .
O19 Na1 P1 67.03(15) .
O19 Na1 O1 85.74(18) .
O19 Na1 O18 84.3(2) .
O19A Na1 P1A 73.8(10) .
O19A Na1 P2A 70.8(9) .
O19A Na1 P3A 21.1(10) .
O19A Na1 O1 81.4(9) .
Co1 P1 Na1 93.41(9) .
O11 P1 Co1 119.8(6) .
O11 P1 Na1 112.5(5) .
O12 P1 Co1 112.8(4) .
O12 P1 Na1 138.3(4) .
O12 P1 O11 82.7(7) .
O17 P1 Co1 123.4(3) .
O17 P1 Na1 32.1(2) .
O17 P1 O11 101.5(6) .
O17 P1 O12 109.1(5) .
Co1 P1A Na1 88.4(3) .
O11A P1A Co1 93.9(6) .
O11A P1A Na1 133.9(7) .
O11A P1A O12A 115.3(10) .
O12A P1A Co1 100.2(9) .
O12A P1A Na1 109.4(8) .
O17A P1A Co1 123.3(14) .
O17A P1A Na1 38.5(12) .
O17A P1A O11A 109.7(12) .
O17A P1A O12A 113.2(15) .
O13 P2 Co1 106.8(3) .
O13 P2 O14 82.9(5) .
O14 P2 Co1 118.1(4) .
O18 P2 Co1 122.3(3) .
O18 P2 O13 111.1(4) .
O18 P2 O14 108.5(4) .
Co1 P2A Na1 96.1(7) .
O13A P2A Co1 92.9(10) .
O13A P2A Na1 124.5(9) .
O13A P2A O14A 121.2(13) .
O13A P2A O18A 101.8(19) .
O14A P2A Co1 100.3(11) .
O14A P2A Na1 110.7(8) .
O18A P2A Co1 113.1(19) .
O18A P2A Na1 26.5(15) .
O18A P2A O14A 124(2) .
O15 P3 Co1 102.4(4) .
O16 P3 Co1 109.8(4) .
O16 P3 O15 97.8(5) .
O19 P3 Co1 120.3(2) .
O19 P3 O15 107.4(4) .
O19 P3 O16 115.7(5) .
Co1 P3A Na1 89.2(5) .
O15A P3A Co1 98.8(9) .
O15A P3A Na1 130.1(8) .
O16A P3A Co1 90.1(9) .
O16A P3A Na1 112.1(8) .
O16A P3A O15A 117.1(11) .
O19A P3A Co1 126.0(18) .
O19A P3A Na1 37.1(16) .
O19A P3A O15A 119(2) .
O19A P3A O16A 103.5(18) .
O21 P4 Co2 110.4(3) .
O21 P4 O22 106.4(4) .
O22 P4 Co2 105.9(4) .
O22A P4 Co2 107.5(4) .
O22A P4 O21 90.6(5) .
O27 P4 Co2 119.75(16) .
O27 P4 O21 108.7(3) .
O27 P4 O22 104.7(4) .
O27 P4 O22A 116.0(4) .
O23 P5 Co2 101.8(5) .
O23 P5 O24 104.1(5) .
O23A P5 Co2 117.0(4) .
O24 P5 Co2 105.2(2) .
O24 P5 O23A 95.3(5) .
O28 P5 Co2 120.66(19) .
O28 P5 O23 113.0(5) .
O28 P5 O23A 105.2(5) .
O28 P5 O24 110.5(3) .
O25 P6 Co2 119.4(4) .
O25 P6 O26 91.4(4) .
O25A P6 Co2 102.5(4) .
O25A P6 O26 107.2(4) .
O26 P6 Co2 107.6(2) .
O29 P6 Co2 118.67(17) .
O29 P6 O25 106.2(3) .
O29 P6 O25A 110.0(4) .
O29 P6 O26 110.1(3) .
O31 P7 Co3 111.22(16) .
O32 P7 Co3 107.06(15) .
O32 P7 O31 98.3(2) .
O37 P7 Co3 120.22(15) .
O37 P7 O31 108.8(2) .
O37 P7 O32 109.0(2) .
O33 P8 Co3 112.61(17) .
O34 P8 Co3 107.70(18) .
O34 P8 O33 97.5(2) .
O38 P8 Co3 119.85(16) .
O38 P8 O33 108.8(2) .
O38 P8 O34 108.0(2) .
O35 P9 Co3 111.03(15) .
O35 P9 O36 100.1(2) .
O36 P9 Co3 103.90(16) .
O39 P9 Co3 119.14(17) .
O39 P9 O35 109.5(2) .
O39 P9 O36 111.3(2) .
Ce1 O1 Na1 90.03(13) .
C81 O1 Ce1 133.1(4) .
C81 O1 Na1 132.7(3) .
Ce1 O3 Na1 111.18(19) .
C21 O11 P1 124.6(10) .
C21A O11A P1A 114.8(10) .
C23 O12 P1 115.2(10) .
C23A O12A P1A 152.4(15) .
C25A O13A P2A 131.5(17) .
C25 O13 P2 127.5(14) .
C27 O14 P2 121.8(12) .
C27A O14A P2A 108.7(14) .
C29 O15 P3 109.1(13) .
C29A O15A P3A 127.4(12) .
C31 O16 P3 112.8(11) .
C31A O16A P3A 128.4(13) .
P1 O17 Na1 127.7(3) .
P1A O17A Na1 118.7(16) .
P2 O18 Na1 126.3(4) .
P2A O18A Na1 129(3) .
P3 O19 Na1 126.9(3) .
P3A O19A Na1 122(2) .
C41 O21 P4 122.9(5) .
C43 O22 P4 118.2(8) .
C43A O22A P4 117.3(11) .
C45 O23 P5 123.6(11) .
C45A O23A P5 119.5(11) .
C47 O24 P5 121.5(6) .
C49 O25 P6 117.3(8) .
C49A O25A P6 120.6(9) .
C51 O26 P6 118.7(5) .
P4 O27 Ce1 139.6(2) .
P5 O28 Ce1 134.1(2) .
P6 O29 Ce1 134.9(2) .
C61 O31 P7 122.7(3) .
C63 O32 P7 118.4(4) .
C65 O33 P8 119.0(4) .
P8 O34 C67A 111.3(7) .
C67 O34 P8 123.3(6) .
C69 O35 P9 121.3(4) .
C71 O36 P9 119.9(4) .
P7 O37 Ce1 140.0(2) .
P8 O38 Ce1 141.8(2) .
P9 O39 Ce1 135.6(2) .
C2 C1 Co1 66.0(6) .
C2 C1 C5 112.5(10) .
C5 C1 Co1 72.5(7) .
C2A C1A Co1 73.8(9) .
C2A C1A C5A 103.3(12) .
C5A C1A Co1 70.3(7) .
C1 C2 Co1 73.5(7) .
C3 C2 Co1 67.3(7) .
C3 C2 C1 108.0(10) .
C1A C2A Co1 65.9(8) .
C3A C2A Co1 80.1(11) .
C3A C2A C1A 116.3(15) .
C2 C3 Co1 70.9(7) .
C2 C3 C4 103.6(12) .
C4 C3 Co1 69.5(10) .
C2A C3A Co1 63.5(10) .
C2A C3A C4A 99.6(14) .
C4A C3A Co1 63.9(9) .
C3 C4 Co1 68.2(9) .
C3 C4 C5 116.2(15) .
C5 C4 Co1 77.2(10) .
C3A C4A Co1 79.7(10) .
C3A C4A C5A 115.2(13) .
C5A C4A Co1 66.9(7) .
C1 C5 Co1 68.1(7) .
C4 C5 Co1 62.9(9) .
C4 C5 C1 99.7(12) .
C1A C5A Co1 68.1(7) .
C4A C5A Co1 73.4(8) .
C4A C5A C1A 105.4(11) .
C7 C6 Co2 73.1(9) .
C7 C6 C10 105.1(12) .
C10 C6 Co2 66.2(8) .
C7A C6A Co2 63(2) .
C7A C6A C10A 107(2) .
C10A C6A Co2 78.7(17) .
C6 C7 Co2 69.2(9) .
C6 C7 C8 111.6(12) .
C8 C7 Co2 70.6(7) .
C6A C7A Co2 75(2) .
C8A C7A Co2 78(2) .
C8A C7A C6A 118(2) .
C7 C8 Co2 71.4(8) .
C9 C8 Co2 68.0(8) .
C9 C8 C7 107.1(12) .
C7A C8A Co2 61.1(18) .
C7A C8A C9A 94.0(19) .
C9A C8A Co2 74.4(16) .
C8 C9 Co2 74.5(8) .
C8 C9 C10 109.3(11) .
C10 C9 Co2 67.7(7) .
C8A C9A Co2 67.2(16) .
C10A C9A Co2 72.9(12) .
C10A C9A C8A 121(2) .
C6 C10 Co2 72.9(9) .
C9 C10 Co2 71.2(8) .
C9 C10 C6 106.9(10) .
C6A C10A Co2 63.3(18) .
C6A C10A C9A 100(2) .
C9A C10A Co2 70.1(12) .
C12 C11 Co3 69.7(4) .
C15 C11 Co3 70.0(4) .
C15 C11 C12 107.8(7) .
C11 C12 Co3 71.2(4) .
C11 C12 C13 109.0(7) .
C13 C12 Co3 70.8(3) .
C12 C13 Co3 69.8(4) .
C14 C13 Co3 70.4(3) .
C14 C13 C12 108.2(7) .
C13 C14 Co3 71.1(3) .
C13 C14 C15 107.4(7) .
C15 C14 Co3 69.5(4) .
C11 C15 Co3 71.3(4) .
C11 C15 C14 107.6(7) .
C14 C15 Co3 69.7(4) .
O11A C21A C22A 107.6(15) .
C22 C21 O11 110.3(16) .
O12 C23 C24 102.2(16) .
O12A C23A C24A 112.8(16) .
O13 C25 C26 95(2) .
O13A C25A C26A 154(4) .
O14 C27 C28 115.7(18) .
O14A C27A C28A 146.4(19) .
C30A C29A O15A 108(2) .
O15 C29 C30 141(3) .
O16A C31A C32A 110.1(16) .
O16 C31 C32 99.2(15) .
O21 C41 C42 113.9(11) .
O22 C43 C44 101.5(13) .
O22A C43A C44A 111(2) .
O23 C45 C46A 109.1(15) .
O23A C45A C46 101.7(14) .
O24 C47 C48 109.2(8) .
C50 C49 O25 120.6(14) .
O25A C49A C50A 112.1(14) .
O26 C51 C52 105.8(8) .
O31 C61 C62 112.8(6) .
O31 C61 C62A 110.6(14) .
O32 C63 C64A 111.0(15) .
O32 C63 C64 109.3(6) .
O33 C65 C66 110.5(6) .
O34 C67 C68 103.4(9) .
C68A C67A O34 98.7(13) .
O35 C69 C70 111.8(6) .
O36 C71 C72 105.9(6) .
O1 C81 N1 120.9(6) .
O1 C81 C82 121.0(5) .
N1 C81 C82 118.1(5) .
O2 C91 N2 125.2(8) .
O2 C91 C92 120.0(8) .
N2 C91 C92 114.7(7) .
C1S C1S C2S 124(2) 3
C1S C2S C3S 129(2) .

loop_
_geom_bond_atom_site_label_1
_geom_bond_atom_site_label_2
_geom_bond_distance
_geom_bond_site_symmetry_2
Ce1 Na1 3.549(2) .
Ce1 O1 2.507(3) .
Ce1 O3 1.953(4) .
Ce1 O27 2.432(4) .
Ce1 O28 2.574(4) .
Ce1 O29 2.455(4) .
Ce1 O37 2.450(3) .
Ce1 O38 2.402(3) .
Ce1 O39 2.574(4) .
Co1 P1 2.137(3) .
Co1 P2 2.185(3) .
Co1 P2A 2.12(2) .
Co1 P3 2.162(3) .
Co1 C1 2.140(11) .
Co1 C1A 2.034(14) .
Co1 C2 2.039(12) .
Co1 C2A 2.138(17) .
Co1 C3 1.991(14) .
Co1 C4 2.008(19) .
Co1 C4A 2.149(15) .
Co1 C5A 2.063(11) .
Co2 P4 2.155(2) .
Co2 P5 2.158(2) .
Co2 P6 2.175(2) .
Co2 C6 2.101(18) .
Co2 C6A 2.05(4) .
Co2 C7 2.151(13) .
Co2 C7A 1.89(4) .
Co2 C8 2.140(14) .
Co2 C8A 2.12(3) .
Co2 C9 2.059(14) .
Co2 C9A 2.21(2) .
Co2 C10 2.012(12) .
Co3 P7 2.1735(15) .
Co3 P8 2.1646(16) .
Co3 P9 2.1691(16) .
Co3 C11 2.082(6) .
Co3 C12 2.062(6) .
Co3 C13 2.076(5) .
Co3 C14 2.068(6) .
Co3 C15 2.065(7) .
Na1 P1 3.376(3) .
Na1 P1A 3.395(11) .
Na1 P2A 3.29(2) .
Na1 P3A 3.419(17) .
Na1 O1 2.511(4) .
Na1 O3 2.341(4) .
Na1 O17 2.266(6) .
Na1 O17A 2.41(3) .
Na1 O18 2.393(7) .
Na1 O18A 1.87(5) .
Na1 O19 2.380(5) .
Na1 O19A 2.43(4) .
P1 O11 1.724(11) .
P1 O12 1.644(9) .
P1 O17 1.475(5) .
P1A O11A 1.633(11) .
P1A O12A 1.750(13) .
P1A O17A 1.50(3) .
P2 O13 1.620(8) .
P2 O14 1.668(9) .
P2 O18 1.474(6) .
P2A O13A 1.771(13) .
P2A O14A 1.820(14) .
P2A O18A 1.78(5) .
P3 O15 1.781(8) .
P3 O16 1.553(8) .
P3 O19 1.487(6) .
P3A O15A 1.728(13) .
P3A O16A 1.653(13) .
P3A O19A 1.45(4) .
P4 O21 1.595(6) .
P4 O22 1.719(10) .
P4 O22A 1.508(10) .
P4 O27 1.508(4) .
P5 O23 1.585(12) .
P5 O23A 1.656(11) .
P5 O24 1.617(5) .
P5 O28 1.485(5) .
P6 O25 1.608(9) .
P6 O25A 1.622(10) .
P6 O26 1.628(6) .
P6 O29 1.501(4) .
P7 O31 1.605(4) .
P7 O32 1.605(4) .
P7 O37 1.499(4) .
P8 O33 1.604(5) .
P8 O34 1.603(4) .
P8 O38 1.504(4) .
P9 O35 1.599(4) .
P9 O36 1.613(4) .
P9 O39 1.485(4) .
O1 C81 1.259(6) .
O11 C21 1.482(19) .
O11A C21A 1.53(3) .
O12 C23 1.47(3) .
O12A C23A 1.469(17) .
O13A C25A 1.50(4) .
O13 C25 1.41(2) .
O14 C27 1.19(2) .
O14A C27A 1.47(2) .
O15 C29 1.27(3) .
O15A C29A 1.54(3) .
O16 C31 1.38(2) .
O16A C31A 1.475(18) .
O21 C41 1.383(13) .
O22 C43 1.451(17) .
O22A C43A 1.47(3) .
O23 C45 1.44(2) .
O23A C45A 1.33(2) .
O24 C47 1.401(10) .
O25 C49 1.522(18) .
O25A C49A 1.465(19) .
O26 C51 1.480(12) .
O31 C61 1.458(8) .
O32 C63 1.448(7) .
O33 C65 1.434(9) .
O34 C67 1.398(11) .
O34 C67A 1.608(19) .
O35 C69 1.432(7) .
O36 C71 1.440(8) .
N1 C81 1.289(8) .
C1 C2 1.449(12) .
C1 C5 1.465(12) .
C1A C2A 1.440(13) .
C1A C5A 1.455(13) .
C2 C3 1.438(13) .
C2A C3A 1.417(14) .
C3 C4 1.444(13) .
C3A C4A 1.419(13) .
C4 C5 1.446(14) .
C4A C5A 1.432(13) .
C6 C7 1.377(13) .
C6 C10 1.437(13) .
C6A C7A 1.406(15) .
C6A C10A 1.410(16) .
C7 C8 1.397(13) .
C7A C8A 1.404(15) .
C8 C9 1.351(12) .
C8A C9A 1.427(16) .
C9 C10 1.429(13) .
C9A C10A 1.415(15) .
C11 C12 1.386(12) .
C11 C15 1.374(12) .
C12 C13 1.394(10) .
C13 C14 1.365(9) .
C14 C15 1.439(11) .
C21A C22A 1.534(17) .
C21 C22 1.450(16) .
C23 C24 1.514(18) .
C23A C24A 1.504(13) .
C25 C26 1.530(19) .
C25A C26A 1.54(7) .
C27 C28 1.526(17) .
C27A C28A 1.476(16) .
C29A C30A 1.512(16) .
C29 C30 1.39(6) .
C31A C32A 1.528(18) .
C31 C32 1.522(18) .
C41 C42 1.442(13) .
C43 C44 1.536(16) .
C43A C44A 1.540(18) .
C45 C46A 1.545(16) .
C45A C46 1.527(16) .
C47 C48 1.514(13) .
C49 C50 1.453(16) .
C49A C50A 1.507(16) .
C51 C52 1.492(12) .
C61 C62 1.496(11) .
C61 C62A 1.479(17) .
C63 C64A 1.512(18) .
C63 C64 1.481(11) .
C65 C66 1.518(10) .
C67 C68 1.540(14) .
C67A C68A 1.568(17) .
C69 C70 1.479(11) .
C71 C72 1.490(10) .
C81 C82 1.470(9) .
O2 C91 1.190(9) .
N2 C91 1.354(9) .
C91 C92 1.555(13) .
C1S C1S 1.39(3) 3
C1S C2S 1.40(3) .
C2S C3S 1.47(3) .

loop_
_geom_hbond_atom_site_label_D
_geom_hbond_atom_site_label_H
_geom_hbond_atom_site_label_A
_geom_hbond_distance_DH
_geom_hbond_distance_HA
_geom_hbond_distance_DA
_geom_hbond_angle_DHA
_geom_hbond_site_symmetry_A
N1 H1A O19 0.88 2.06 2.869(9) 153.2 .
N1 H1A O19A 0.88 2.12 2.91(4) 149.5 .
N1 H1B O2 0.88 2.04 2.896(8) 165.7 4_565
N2 H2A O18 0.88 2.20 2.905(8) 136.4 .
N2 H2B O3 0.88 1.88 2.690(7) 151.7 .
